data_7104910
loop_
_publ_author_name
'Li, Honglin'
'Fan, Jiangli'
'Wang, Jingyun'
'Tian, Maozhong'
'Du, Jianjun'
'Sun, Shiguo'
'Sun, Pingping'
'Peng, Xiaojun'

_publ_section_title
;
 A fluorescent chemodosimeter specific for cysteine: effective
 discrimination of cysteine from homocysteine.
;
_journal_issue 39
_journal_name_full 'Chemical communications (Cambridge, England)'
_journal_page_first 5904
_journal_page_last 5906
_journal_paper_doi 10.1039/b907511a
_journal_year 2009
_chemical_formula_sum 'C28 H28 N4 O3'
_chemical_formula_weight 468.54
_chemical_name_systematic
;
?
;
_space_group_IT_number 62
_symmetry_cell_setting orthorhombic
_symmetry_space_group_name_Hall '-P 2ac 2n'
_symmetry_space_group_name_H-M 'P n m a'
_atom_sites_solution_hydrogens geom
_atom_sites_solution_primary direct
_atom_sites_solution_secondary difmap
_audit_creation_method SHELXL-97
_cell_angle_alpha 90.00
_cell_angle_beta 90.00
_cell_angle_gamma 90.00
_cell_formula_units_Z 4
_cell_length_a 19.352(4)
_cell_length_b 15.755(3)
_cell_length_c 8.3951(17)
_cell_measurement_reflns_used 2496
_cell_measurement_temperature 298(2)
_cell_measurement_theta_max 26.41
_cell_measurement_theta_min 2.59
_cell_volume 2559.5(9)
_computing_cell_refinement 'Bruker SMART'
_computing_data_collection 'Bruker SMART'
_computing_data_reduction 'Bruker SAINT'
_computing_molecular_graphics 'Bruker SHELXTL'
_computing_publication_material 'Bruker SHELXTL'
_computing_structure_refinement 'Bruker SHELXTL'
_computing_structure_solution 'Bruker SHELXTL'
_diffrn_ambient_temperature 298(2)
_diffrn_measured_fraction_theta_full 0.980
_diffrn_measured_fraction_theta_max 0.980
_diffrn_measurement_device_type 'CCD area detector'
_diffrn_measurement_method 'phi and omega scans'
_diffrn_radiation_monochromator graphite
_diffrn_radiation_source 'fine-focus sealed tube'
_diffrn_radiation_type MoK\a
_diffrn_radiation_wavelength 0.71073
_diffrn_reflns_av_R_equivalents 0.0339
_diffrn_reflns_av_sigmaI/netI 0.0335
_diffrn_reflns_limit_h_max 21
_diffrn_reflns_limit_h_min -22
_diffrn_reflns_limit_k_max 15
_diffrn_reflns_limit_k_min -18
_diffrn_reflns_limit_l_max 9
_diffrn_reflns_limit_l_min -9
_diffrn_reflns_number 7957
_diffrn_reflns_theta_full 25.00
_diffrn_reflns_theta_max 25.00
_diffrn_reflns_theta_min 2.47
_exptl_absorpt_coefficient_mu 0.081
_exptl_absorpt_correction_type none
_exptl_crystal_colour colourless
_exptl_crystal_density_diffrn 1.216
_exptl_crystal_density_method 'not measured'
_exptl_crystal_description block
_exptl_crystal_F_000 992
_exptl_crystal_size_max 0.40
_exptl_crystal_size_mid 0.30
_exptl_crystal_size_min 0.30
_refine_diff_density_max 0.414
_refine_diff_density_min -0.262
_refine_diff_density_rms 0.046
_refine_ls_extinction_method none
_refine_ls_goodness_of_fit_ref 1.082
_refine_ls_hydrogen_treatment 'riding model'
_refine_ls_matrix_type full
_refine_ls_number_parameters 181
_refine_ls_number_reflns 2289
_refine_ls_number_restraints 0
_refine_ls_restrained_S_all 1.082
_refine_ls_R_factor_all 0.0914
_refine_ls_R_factor_gt 0.0534
_refine_ls_shift/su_max 0.000
_refine_ls_shift/su_mean 0.000
_refine_ls_structure_factor_coef Fsqd
_refine_ls_weighting_details 'calc w=1/[\s^2^(Fo^2^)+(0.0820P)^2^+0.9738P] where P=(Fo^2^+2Fc^2^)/3'
_refine_ls_weighting_scheme calc
_refine_ls_wR_factor_gt 0.1493
_refine_ls_wR_factor_ref 0.1660
_reflns_number_gt 1526
_reflns_number_total 2289
_reflns_threshold_expression >2sigma(I)
_cod_data_source_file b907511A.txt
_cod_data_source_block d1
_cod_depositor_comments
;
The following automatic conversions were performed:
'_symmetry_cell_setting' value 'Orthorhombic' changed to 'orthorhombic'
according to '/home/saulius/struct/CIF-dictionaries/cif_core.dic'
dictionary named 'cif_core.dic' version 2.4.1 from 2010-06-29.

Automatic conversion script
Id: cif_fix_enum 1527 2010-12-29 10:47:43Z saulius 
;
_cod_original_sg_symbol_H-M 'Pnma '
_cod_database_code 7104910

loop_
_symmetry_equiv_pos_as_xyz
'x, y, z'
'-x+1/2, -y, z+1/2'
'-x, y+1/2, -z'
'x+1/2, -y+1/2, -z+1/2'
'-x, -y, -z'
'x-1/2, y, -z-1/2'
'x, -y-1/2, z'
'-x-1/2, y-1/2, z-1/2'

loop_
_atom_site_label
_atom_site_type_symbol
_atom_site_fract_x
_atom_site_fract_y
_atom_site_fract_z
_atom_site_U_iso_or_equiv
_atom_site_adp_type
_atom_site_occupancy
_atom_site_symmetry_multiplicity
_atom_site_calc_flag
_atom_site_refinement_flags
_atom_site_disorder_assembly
_atom_site_disorder_group
O1 O 0.38138(13) 0.2500 -0.2182(3) 0.0523(7) Uani 1 2 d S . .
O2 O 0.0746(2) 0.2500 -0.3498(5) 0.141(2) Uani 1 2 d S . .
O3 O 0.12633(12) 0.2500 0.2738(3) 0.0414(6) Uani 1 2 d S . .
N1 N 0.27958(14) 0.2500 -0.0752(3) 0.0347(7) Uani 1 2 d S . .
N2 N 0.23984(16) 0.2500 -0.2062(3) 0.0436(8) Uani 1 2 d S . .
N3 N 0.10001(15) -0.04912(16) 0.2276(4) 0.0776(9) Uani 1 1 d . . .
H3A H 0.1170 -0.0964 0.1946 0.093 Uiso 1 1 calc R . .
C1 C 0.32448(16) 0.2500 0.1780(4) 0.0314(7) Uani 1 2 d S . .
C2 C 0.33722(18) 0.2500 0.3401(4) 0.0359(8) Uani 1 2 d S . .
H2B H 0.3009 0.2500 0.4127 0.043 Uiso 1 2 calc SR . .
C3 C 0.40479(18) 0.2500 0.3918(4) 0.0424(9) Uani 1 2 d S . .
H3B H 0.4140 0.2500 0.5005 0.051 Uiso 1 2 calc SR . .
C4 C 0.4592(2) 0.2500 0.2844(4) 0.0493(10) Uani 1 2 d S . .
H4A H 0.5044 0.2500 0.3221 0.059 Uiso 1 2 calc SR . .
C5 C 0.44715(19) 0.2500 0.1217(4) 0.0440(9) Uani 1 2 d S . .
H5A H 0.4834 0.2500 0.0491 0.053 Uiso 1 2 calc SR . .
C6 C 0.37912(17) 0.2500 0.0715(4) 0.0347(8) Uani 1 2 d S . .
C7 C 0.35097(18) 0.2500 -0.0909(4) 0.0369(8) Uani 1 2 d S . .
C8 C 0.1742(2) 0.2500 -0.1950(4) 0.0521(10) Uani 1 2 d S . .
H8A H 0.1519 0.2500 -0.0968 0.062 Uiso 1 2 calc SR . .
C9 C 0.1363(3) 0.2500 -0.3424(6) 0.0875(18) Uani 1 2 d S . .
H9A H 0.1612 0.2500 -0.4372 0.105 Uiso 1 2 calc SR . .
C10 C 0.25536(16) 0.2500 0.0953(3) 0.0305(7) Uani 1 2 d S . .
C11 C 0.21393(12) 0.17151(14) 0.1311(3) 0.0320(6) Uani 1 1 d . . .
C12 C 0.23492(13) 0.09103(15) 0.0798(3) 0.0425(6) Uani 1 1 d . . .
H12A H 0.2759 0.0869 0.0227 0.051 Uiso 1 1 calc R . .
C13 C 0.19874(15) 0.01836(16) 0.1087(3) 0.0468(7) Uani 1 1 d . . .
C14 C 0.13699(14) 0.02378(16) 0.1973(3) 0.0470(7) Uani 1 1 d . . .
C15 C 0.11531(13) 0.10273(16) 0.2514(3) 0.0426(6) Uani 1 1 d . . .
H15A H 0.0750 0.1073 0.3110 0.051 Uiso 1 1 calc R . .
C16 C 0.15366(12) 0.17446(14) 0.2169(2) 0.0326(5) Uani 1 1 d . . .
C17 C 0.22295(19) -0.06520(19) 0.0435(5) 0.0849(12) Uani 1 1 d . . .
H17A H 0.2657 -0.0572 -0.0127 0.127 Uiso 1 1 calc R . .
H17B H 0.1888 -0.0875 -0.0280 0.127 Uiso 1 1 calc R . .
H17C H 0.2299 -0.1044 0.1296 0.127 Uiso 1 1 calc R . .
C18 C 0.03506(19) -0.0519(2) 0.3102(5) 0.0818(11) Uani 1 1 d . . .
H18A H 0.0370 -0.0124 0.3989 0.098 Uiso 1 1 calc R . .
H18B H 0.0289 -0.1084 0.3541 0.098 Uiso 1 1 calc R . .
C19 C -0.0247(3) -0.0316(4) 0.2138(7) 0.148(2) Uani 1 1 d . . .
H19A H -0.0656 -0.0345 0.2782 0.222 Uiso 1 1 calc R . .
H19B H -0.0282 -0.0715 0.1278 0.222 Uiso 1 1 calc R . .
H19C H -0.0198 0.0247 0.1714 0.222 Uiso 1 1 calc R . .

loop_
_atom_site_aniso_label
_atom_site_aniso_U_11
_atom_site_aniso_U_22
_atom_site_aniso_U_33
_atom_site_aniso_U_23
_atom_site_aniso_U_13
_atom_site_aniso_U_12
O1 0.0551(17) 0.0697(19) 0.0321(13) 0.000 0.0133(12) 0.000
O2 0.062(3) 0.283(7) 0.078(2) 0.000 -0.031(2) 0.000
O3 0.0409(14) 0.0348(13) 0.0487(14) 0.000 0.0139(11) 0.000
N1 0.0381(18) 0.0403(17) 0.0256(13) 0.000 -0.0006(12) 0.000
N2 0.048(2) 0.0494(19) 0.0329(15) 0.000 -0.0090(14) 0.000
N3 0.088(2) 0.0404(14) 0.105(2) -0.0057(14) 0.0414(17) -0.0191(14)
C1 0.0343(19) 0.0259(17) 0.0340(16) 0.000 0.0022(14) 0.000
C2 0.040(2) 0.0389(19) 0.0286(16) 0.000 0.0072(15) 0.000
C3 0.045(2) 0.052(2) 0.0306(17) 0.000 -0.0018(16) 0.000
C4 0.036(2) 0.065(3) 0.046(2) 0.000 -0.0070(17) 0.000
C5 0.034(2) 0.053(2) 0.045(2) 0.000 0.0093(16) 0.000
C6 0.035(2) 0.038(2) 0.0315(16) 0.000 0.0051(14) 0.000
C7 0.043(2) 0.0333(19) 0.0341(18) 0.000 0.0063(16) 0.000
C8 0.048(3) 0.069(3) 0.039(2) 0.000 -0.0092(18) 0.000
C9 0.057(3) 0.151(6) 0.054(3) 0.000 -0.018(2) 0.000
C10 0.0329(19) 0.0322(18) 0.0263(15) 0.000 0.0038(13) 0.000
C11 0.0330(14) 0.0312(13) 0.0318(11) -0.0011(9) -0.0009(10) -0.0007(10)
C12 0.0447(16) 0.0386(15) 0.0441(13) -0.0007(11) 0.0101(12) -0.0006(12)
C13 0.0605(18) 0.0309(14) 0.0491(14) -0.0035(11) 0.0105(13) -0.0023(13)
C14 0.0595(18) 0.0363(15) 0.0452(14) 0.0001(11) 0.0063(13) -0.0078(13)
C15 0.0429(16) 0.0415(15) 0.0434(13) 0.0004(11) 0.0109(11) -0.0027(12)
C16 0.0347(14) 0.0310(13) 0.0322(11) -0.0009(9) 0.0000(10) 0.0013(10)
C17 0.111(3) 0.0403(18) 0.104(3) -0.0079(17) 0.048(2) -0.0021(18)
C18 0.090(3) 0.056(2) 0.099(3) 0.0033(19) 0.029(2) -0.0261(19)
C19 0.108(4) 0.178(6) 0.159(5) 0.045(4) -0.009(4) -0.023(4)

loop_
_atom_type_symbol
_atom_type_description
_atom_type_scat_dispersion_real
_atom_type_scat_dispersion_imag
_atom_type_scat_source
C C 0.0033 0.0016 'International Tables Vol C Tables 4.2.6.8 and 6.1.1.4'
H H 0.0000 0.0000 'International Tables Vol C Tables 4.2.6.8 and 6.1.1.4'
N N 0.0061 0.0033 'International Tables Vol C Tables 4.2.6.8 and 6.1.1.4'
O O 0.0106 0.0060 'International Tables Vol C Tables 4.2.6.8 and 6.1.1.4'

loop_
_geom_angle_atom_site_label_1
_geom_angle_atom_site_label_2
_geom_angle_atom_site_label_3
_geom_angle
_geom_angle_site_symmetry_1
_geom_angle_site_symmetry_3
_geom_angle_publ_flag
C16 O3 C16 118.2(2) . 7_565 ?
N2 N1 C7 119.5(3) . . ?
N2 N1 C10 126.9(3) . . ?
C7 N1 C10 113.6(2) . . ?
C8 N2 N1 120.8(3) . . ?
C14 N3 C18 124.7(3) . . ?
C14 N3 H3A 117.6 . . ?
C18 N3 H3A 117.6 . . ?
C2 C1 C6 119.9(3) . . ?
C2 C1 C10 127.7(3) . . ?
C6 C1 C10 112.4(3) . . ?
C3 C2 C1 118.6(3) . . ?
C3 C2 H2B 120.7 . . ?
C1 C2 H2B 120.7 . . ?
C2 C3 C4 121.0(3) . . ?
C2 C3 H3B 119.5 . . ?
C4 C3 H3B 119.5 . . ?
C3 C4 C5 120.9(3) . . ?
C3 C4 H4A 119.5 . . ?
C5 C4 H4A 119.5 . . ?
C6 C5 C4 117.4(3) . . ?
C6 C5 H5A 121.3 . . ?
C4 C5 H5A 121.3 . . ?
C5 C6 C1 122.1(3) . . ?
C5 C6 C7 129.5(3) . . ?
C1 C6 C7 108.4(3) . . ?
O1 C7 N1 124.3(3) . . ?
O1 C7 C6 129.4(3) . . ?
N1 C7 C6 106.3(3) . . ?
N2 C8 C9 116.4(4) . . ?
N2 C8 H8A 121.8 . . ?
C9 C8 H8A 121.8 . . ?
O2 C9 C8 123.7(5) . . ?
O2 C9 H9A 118.2 . . ?
C8 C9 H9A 118.2 . . ?
C11 C10 C11 110.6(3) . 7_565 ?
C11 C10 N1 110.87(16) . . ?
C11 C10 N1 110.87(16) 7_565 . ?
C11 C10 C1 112.38(16) . . ?
C11 C10 C1 112.38(16) 7_565 . ?
N1 C10 C1 99.3(2) . . ?
C16 C11 C12 116.0(2) . . ?
C16 C11 C10 122.0(2) . . ?
C12 C11 C10 121.9(2) . . ?
C13 C12 C11 123.8(2) . . ?
C13 C12 H12A 118.1 . . ?
C11 C12 H12A 118.1 . . ?
C12 C13 C14 118.6(2) . . ?
C12 C13 C17 120.7(2) . . ?
C14 C13 C17 120.7(2) . . ?
N3 C14 C15 122.0(2) . . ?
N3 C14 C13 119.2(2) . . ?
C15 C14 C13 118.9(2) . . ?
C16 C15 C14 120.1(2) . . ?
C16 C15 H15A 120.0 . . ?
C14 C15 H15A 120.0 . . ?
C11 C16 C15 122.6(2) . . ?
C11 C16 O3 122.3(2) . . ?
C15 C16 O3 115.1(2) . . ?
C13 C17 H17A 109.5 . . ?
C13 C17 H17B 109.5 . . ?
H17A C17 H17B 109.5 . . ?
C13 C17 H17C 109.5 . . ?
H17A C17 H17C 109.5 . . ?
H17B C17 H17C 109.5 . . ?
N3 C18 C19 115.0(4) . . ?
N3 C18 H18A 108.5 . . ?
C19 C18 H18A 108.5 . . ?
N3 C18 H18B 108.5 . . ?
C19 C18 H18B 108.5 . . ?
H18A C18 H18B 107.5 . . ?
C18 C19 H19A 109.5 . . ?
C18 C19 H19B 109.5 . . ?
H19A C19 H19B 109.5 . . ?
C18 C19 H19C 109.5 . . ?
H19A C19 H19C 109.5 . . ?
H19B C19 H19C 109.5 . . ?

loop_
_geom_bond_atom_site_label_1
_geom_bond_atom_site_label_2
_geom_bond_distance
_geom_bond_site_symmetry_2
_geom_bond_publ_flag
O1 C7 1.220(4) . ?
O2 C9 1.196(5) . ?
O3 C16 1.387(2) . ?
O3 C16 1.387(2) 7_565 ?
N1 N2 1.342(4) . ?
N1 C7 1.388(4) . ?
N1 C10 1.506(4) . ?
N2 C8 1.274(5) . ?
N3 C14 1.377(3) . ?
N3 C18 1.436(4) . ?
N3 H3A 0.8600 . ?
C1 C2 1.383(4) . ?
C1 C6 1.384(4) . ?
C1 C10 1.507(4) . ?
C2 C3 1.378(5) . ?
C2 H2B 0.9300 . ?
C3 C4 1.386(5) . ?
C3 H3B 0.9300 . ?
C4 C5 1.386(5) . ?
C4 H4A 0.9300 . ?
C5 C6 1.382(5) . ?
C5 H5A 0.9300 . ?
C6 C7 1.468(4) . ?
C8 C9 1.438(6) . ?
C8 H8A 0.9300 . ?
C9 H9A 0.9300 . ?
C10 C11 1.504(3) . ?
C10 C11 1.504(3) 7_565 ?
C11 C16 1.372(3) . ?
C11 C12 1.399(3) . ?
C12 C13 1.364(3) . ?
C12 H12A 0.9300 . ?
C13 C14 1.410(4) . ?
C13 C17 1.501(4) . ?
C14 C15 1.389(4) . ?
C15 C16 1.382(3) . ?
C15 H15A 0.9300 . ?
C17 H17A 0.9600 . ?
C17 H17B 0.9600 . ?
C17 H17C 0.9600 . ?
C18 C19 1.447(6) . ?
C18 H18A 0.9700 . ?
C18 H18B 0.9700 . ?
C19 H19A 0.9600 . ?
C19 H19B 0.9600 . ?
C19 H19C 0.9600 . ?
